data_7036105
loop_
_publ_author_name
'Chang, Yu-Hsiang'
'Leu, Wohn-Jenn'
'Datta, Amitabha'
'Hsiao, Hung-Chang'
'Lin, Chia-Her'
'Guh, Jih-Hwa'
'Huang, Jui-Hsien'

_publ_section_title
;
 Catalytic transfer hydrogenation and anticancer activity of
 arene-ruthenium compounds incorporating bi-dentate precursors.
;
_journal_issue 36
_journal_name_full 'Dalton transactions (Cambridge, England : 2003)'
_journal_page_first 16107
_journal_page_last 16118
_journal_paper_doi 10.1039/c5dt01310k
_journal_volume 44
_journal_year 2015
_chemical_formula_sum 'C24 H36 Cl N2 O Ru'
_chemical_formula_weight 505.07
_space_group_crystal_system monoclinic
_space_group_IT_number 14
_space_group_name_Hall '-P 2ybc'
_space_group_name_H-M_alt 'P 1 21/c 1'
_symmetry_space_group_name_Hall '-P 2ybc'
_symmetry_space_group_name_H-M 'P 1 21/c 1'
_atom_sites_solution_hydrogens geom
_atom_sites_solution_primary direct
_atom_sites_solution_secondary difmap
_audit_creation_method SHELXL-2014/7
_audit_update_record
;
2015-07-19 deposited with the CCDC.
2015-08-05 downloaded from the CCDC.
;
_cell_angle_alpha 90
_cell_angle_beta 91.50(3)
_cell_angle_gamma 90
_cell_formula_units_Z 4
_cell_length_a 17.010(7)
_cell_length_b 11.237(5)
_cell_length_c 13.004(5)
_cell_measurement_temperature 296(2)
_cell_measurement_theta_max 28.28
_cell_volume 2484.8(18)
_computing_cell_refinement 'SAINT V7.68A (Bruker AXS, 2009)'
_computing_data_collection 'APEX2 (Bruker AXS, 2010)'
_computing_data_reduction 'SAINT V7.68A (Bruker AXS, 2009)'
_computing_molecular_graphics 'SHELXTL (Sheldrick, 2008)'
_computing_publication_material SHELXTL
_computing_structure_refinement 'SHELXL-2014/7 (Sheldrick, 2014)'
_computing_structure_solution 'SHELXS-97 (Sheldrick, 2008)'
_diffrn_ambient_temperature 296(2)
_diffrn_detector_area_resol_mean 8.3333
_diffrn_measured_fraction_theta_full 1.000
_diffrn_measured_fraction_theta_max 1.000
_diffrn_measurement_device_type 'Bruker APEX-II CCD'
_diffrn_measurement_method '\f and \w scans'
_diffrn_radiation_type MoK\a
_diffrn_radiation_wavelength 0.71073
_diffrn_reflns_av_R_equivalents 0.0869
_diffrn_reflns_av_unetI/netI 0.0653
_diffrn_reflns_laue_measured_fraction_full 1.000
_diffrn_reflns_laue_measured_fraction_max 1.000
_diffrn_reflns_limit_h_max 22
_diffrn_reflns_limit_h_min -22
_diffrn_reflns_limit_k_max 14
_diffrn_reflns_limit_k_min -14
_diffrn_reflns_limit_l_max 17
_diffrn_reflns_limit_l_min -17
_diffrn_reflns_number 34152
_diffrn_reflns_point_group_measured_fraction_full 1.000
_diffrn_reflns_point_group_measured_fraction_max 1.000
_diffrn_reflns_theta_full 25.242
_diffrn_reflns_theta_max 28.281
_diffrn_reflns_theta_min 2.172
_diffrn_source 'fine-focus sealed tube'
_exptl_absorpt_coefficient_mu 0.755
_exptl_absorpt_correction_T_max 0.893
_exptl_absorpt_correction_T_min 0.860
_exptl_absorpt_correction_type multi-scan
_exptl_absorpt_process_details 'SADABS V2008/1 (Bruker AXS, 2008)'
_exptl_crystal_colour colourless
_exptl_crystal_density_diffrn 1.350
_exptl_crystal_description columnar
_exptl_crystal_F_000 1052
_exptl_crystal_size_max 0.20
_exptl_crystal_size_mid 0.20
_exptl_crystal_size_min 0.15
_refine_diff_density_max 0.832
_refine_diff_density_min -0.627
_refine_diff_density_rms 0.067
_refine_ls_extinction_method none
_refine_ls_goodness_of_fit_ref 0.992
_refine_ls_hydrogen_treatment constr
_refine_ls_matrix_type full
_refine_ls_number_parameters 266
_refine_ls_number_reflns 6159
_refine_ls_number_restraints 0
_refine_ls_restrained_S_all 0.992
_refine_ls_R_factor_all 0.1293
_refine_ls_R_factor_gt 0.0514
_refine_ls_shift/su_max 0.001
_refine_ls_shift/su_mean 0.000
_refine_ls_structure_factor_coef Fsqd
_refine_ls_weighting_details 'w=1/[\s^2^(Fo^2^)+(0.0711P)^2^+0.4050P] where P=(Fo^2^+2Fc^2^)/3'
_refine_ls_weighting_scheme calc
_refine_ls_wR_factor_gt 0.1231
_refine_ls_wR_factor_ref 0.1580
_reflns_Friedel_coverage 0.000
_reflns_number_gt 2985
_reflns_number_total 6159
_reflns_threshold_expression 'I > 2\s(I)'
_cod_data_source_file c5dt01310k2.cif
_cod_data_source_block CA18401
_cod_depositor_comments 'Adding full bibliography for 7036101--7036105.cif.'
_cod_original_cell_volume 2484.7(17)
_cod_database_code 7036105
_audit_block_doi 10.5517/cc13qcpw
_shelx_shelxl_version_number 2014/7
_shelx_space_group_comment
;
The symmetry employed for this shelxl refinement is uniquely defined
by the following loop, which should always be used as a source of
symmetry information in preference to the above space-group names.
They are only intended as comments.
;

loop_
_space_group_symop_operation_xyz
'x, y, z'
'-x, y+1/2, -z+1/2'
'-x, -y, -z'
'x, -y-1/2, z-1/2'

loop_
_atom_site_label
_atom_site_type_symbol
_atom_site_fract_x
_atom_site_fract_y
_atom_site_fract_z
_atom_site_U_iso_or_equiv
_atom_site_adp_type
_atom_site_occupancy
_atom_site_site_symmetry_order
_atom_site_calc_flag
_atom_site_refinement_flags_posn
_atom_site_refinement_flags_adp
Ru1 Ru 0.74373(2) 0.33947(3) 0.49334(3) 0.06697(18) Uani 1 1 d . .
Cl1 Cl 0.84462(9) 0.30222(15) 0.62319(10) 0.0905(4) Uani 1 1 d . .
N1 N 0.7289(2) 0.1471(3) 0.4934(3) 0.0681(11) Uani 1 1 d . .
C10 C 0.9314(5) 0.5646(7) 0.3225(7) 0.162(3) Uani 1 1 d . .
H10A H 0.9862 0.5846 0.3290 0.243 Uiso 1 1 calc R U
H10B H 0.9002 0.6335 0.3371 0.243 Uiso 1 1 calc R U
H10C H 0.9196 0.5379 0.2537 0.243 Uiso 1 1 calc R U
N2 N 0.6597(2) 0.3039(4) 0.6009(3) 0.0705(11) Uani 1 1 d . .
C2 C 0.6553(4) 0.4353(5) 0.4001(4) 0.0874(17) Uani 1 1 d . .
C1 C 0.5672(3) 0.4252(6) 0.4050(5) 0.114(2) Uani 1 1 d . .
H1A H 0.5497 0.3568 0.3665 0.171 Uiso 1 1 calc R U
H1B H 0.5433 0.4955 0.3763 0.171 Uiso 1 1 calc R U
H1C H 0.5525 0.4167 0.4754 0.171 Uiso 1 1 calc R U
C3 C 0.6965(4) 0.5150(5) 0.4649(5) 0.0949(18) Uani 1 1 d . .
H3 H 0.6679 0.5541 0.5199 0.114 Uiso 1 1 calc R U
C4 C 0.7790(4) 0.5223(5) 0.4671(4) 0.0950(18) Uani 1 1 d . .
H4 H 0.8056 0.5663 0.5229 0.114 Uiso 1 1 calc R U
C5 C 0.8246(4) 0.4509(5) 0.4007(4) 0.0818(15) Uani 1 1 d . .
C6 C 0.7834(3) 0.3729(4) 0.3337(3) 0.0709(13) Uani 1 1 d . .
H6 H 0.8130 0.3103 0.2993 0.085 Uiso 1 1 calc R U
C7 C 0.7008(3) 0.3631(5) 0.3356(4) 0.0744(14) Uani 1 1 d . .
H7 H 0.6754 0.2957 0.3004 0.089 Uiso 1 1 calc R U
C8 C 0.9123(4) 0.4646(6) 0.3993(5) 0.1023(19) Uani 1 1 d . .
H8 H 0.9300 0.4913 0.4678 0.123 Uiso 1 1 calc R U
C9 C 0.9594(4) 0.3572(6) 0.3733(6) 0.121(2) Uani 1 1 d . .
H9A H 0.9513 0.2964 0.4238 0.181 Uiso 1 1 calc R U
H9B H 1.0141 0.3778 0.3727 0.181 Uiso 1 1 calc R U
H9C H 0.9430 0.3283 0.3066 0.181 Uiso 1 1 calc R U
C11 C 0.6217(3) 0.3735(5) 0.6703(4) 0.0802(15) Uani 1 1 d . .
H11 H 0.6383 0.4477 0.6941 0.096 Uiso 1 1 calc R U
C12 C 0.5550(4) 0.3148(6) 0.6988(5) 0.0980(19) Uani 1 1 d . .
H12 H 0.5191 0.3420 0.7461 0.118 Uiso 1 1 calc R U
C13 C 0.5501(3) 0.2074(6) 0.6448(5) 0.0938(17) Uani 1 1 d . .
H13 H 0.5106 0.1504 0.6483 0.113 Uiso 1 1 calc R U
C14 C 0.6160(3) 0.2037(5) 0.5851(4) 0.0749(14) Uani 1 1 d . .
C15 C 0.6430(3) 0.1199(5) 0.5040(4) 0.0805(15) Uani 1 1 d . .
H15 H 0.6159 0.1410 0.4392 0.097 Uiso 1 1 calc R U
C20 C 0.7662(3) 0.0800(5) 0.4073(4) 0.0843(16) Uani 1 1 d . .
H20A H 0.7377 0.0062 0.3955 0.101 Uiso 1 1 calc R U
H20B H 0.7619 0.1269 0.3448 0.101 Uiso 1 1 calc R U
C21 C 0.8488(4) 0.0531(6) 0.4293(5) 0.104(2) Uani 1 1 d . .
H21 H 0.8778 0.1276 0.4399 0.125 Uiso 1 1 calc R U
O1 O 0.8569(3) -0.0192(4) 0.5204(4) 0.1202(15) Uani 1 1 d . .
C24 C 0.8916(6) -0.1239(8) 0.4950(8) 0.176(4) Uani 1 1 d . .
H24A H 0.8522 -0.1861 0.4884 0.211 Uiso 1 1 calc R U
H24B H 0.9295 -0.1470 0.5484 0.211 Uiso 1 1 calc R U
C23 C 0.9308(7) -0.1081(9) 0.3979(8) 0.193(5) Uani 1 1 d . .
H23A H 0.9848 -0.0826 0.4098 0.231 Uiso 1 1 calc R U
H23B H 0.9309 -0.1820 0.3593 0.231 Uiso 1 1 calc R U
C22 C 0.8867(5) -0.0184(8) 0.3432(6) 0.143(3) Uani 1 1 d . .
H22A H 0.8471 -0.0538 0.2978 0.172 Uiso 1 1 calc R U
H22B H 0.9209 0.0315 0.3031 0.172 Uiso 1 1 calc R U
C16 C 0.6239(3) -0.0106(6) 0.5278(5) 0.0987(19) Uani 1 1 d . .
H16A H 0.5675 -0.0176 0.5355 0.118 Uiso 1 1 calc R U
H16B H 0.6379 -0.0585 0.4690 0.118 Uiso 1 1 calc R U
C17 C 0.6641(4) -0.0621(5) 0.6224(5) 0.0969(18) Uani 1 1 d . .
H17A H 0.6455 -0.0208 0.6826 0.116 Uiso 1 1 calc R U
H17B H 0.7203 -0.0480 0.6187 0.116 Uiso 1 1 calc R U
C18 C 0.6501(6) -0.1949(6) 0.6355(7) 0.145(3) Uani 1 1 d . .
H18A H 0.5939 -0.2088 0.6377 0.174 Uiso 1 1 calc R U
H18B H 0.6694 -0.2359 0.5756 0.174 Uiso 1 1 calc R U
C19 C 0.6882(7) -0.2481(7) 0.7297(8) 0.202(5) Uani 1 1 d . .
H19A H 0.7437 -0.2325 0.7298 0.303 Uiso 1 1 calc R U
H19B H 0.6794 -0.3325 0.7299 0.303 Uiso 1 1 calc R U
H19C H 0.6660 -0.2134 0.7898 0.303 Uiso 1 1 calc R U

loop_
_atom_site_aniso_label
_atom_site_aniso_U_11
_atom_site_aniso_U_22
_atom_site_aniso_U_33
_atom_site_aniso_U_23
_atom_site_aniso_U_13
_atom_site_aniso_U_12
Ru1 0.0883(3) 0.0633(3) 0.0494(2) -0.00439(18) 0.00252(18) 0.0144(2)
Cl1 0.0975(10) 0.1131(11) 0.0604(7) 0.0084(7) -0.0104(7) -0.0126(8)
N1 0.075(3) 0.067(3) 0.063(2) -0.0129(19) 0.001(2) 0.012(2)
C10 0.166(7) 0.099(6) 0.224(10) 0.019(6) 0.079(7) -0.019(5)
N2 0.084(3) 0.072(3) 0.056(2) -0.0006(19) 0.008(2) 0.014(2)
C2 0.110(5) 0.084(4) 0.068(3) 0.011(3) 0.005(3) 0.032(3)
C1 0.100(5) 0.144(6) 0.099(5) 0.016(4) 0.004(4) 0.064(4)
C3 0.130(5) 0.072(4) 0.085(4) 0.008(3) 0.029(4) 0.033(4)
C4 0.155(6) 0.058(3) 0.072(3) -0.005(3) 0.010(4) 0.001(4)
C5 0.108(4) 0.068(3) 0.070(3) 0.002(3) 0.005(3) -0.003(3)
C6 0.089(4) 0.071(3) 0.053(3) 0.001(2) 0.001(3) 0.011(3)
C7 0.086(4) 0.079(4) 0.058(3) 0.002(2) 0.002(3) 0.021(3)
C8 0.109(5) 0.111(5) 0.087(4) -0.012(4) 0.003(4) -0.027(4)
C9 0.098(5) 0.119(6) 0.146(7) 0.021(5) 0.002(4) -0.009(4)
C11 0.092(4) 0.088(4) 0.062(3) -0.002(3) 0.012(3) 0.027(3)
C12 0.097(5) 0.121(5) 0.077(4) 0.010(4) 0.018(3) 0.036(4)
C13 0.076(4) 0.116(5) 0.089(4) 0.002(4) 0.001(3) 0.006(3)
C14 0.071(3) 0.089(4) 0.064(3) 0.003(3) 0.000(3) 0.014(3)
C15 0.074(3) 0.084(4) 0.082(4) -0.012(3) -0.012(3) 0.009(3)
C20 0.101(4) 0.074(4) 0.077(3) -0.015(3) 0.004(3) 0.023(3)
C21 0.103(5) 0.102(5) 0.108(5) 0.000(4) 0.021(4) 0.034(4)
O1 0.127(3) 0.122(4) 0.112(3) 0.021(3) 0.018(3) 0.061(3)
C24 0.210(10) 0.114(7) 0.209(11) 0.040(7) 0.082(9) 0.060(7)
C23 0.265(13) 0.120(7) 0.196(10) 0.001(7) 0.066(10) 0.093(8)
C22 0.144(6) 0.151(7) 0.136(6) -0.010(5) 0.052(5) 0.059(6)
C16 0.088(4) 0.101(5) 0.107(5) -0.031(4) -0.007(4) -0.013(4)
C17 0.104(4) 0.074(4) 0.113(5) -0.004(3) 0.006(4) -0.008(3)
C18 0.182(8) 0.074(5) 0.180(8) -0.026(5) 0.040(7) -0.018(5)
C19 0.315(14) 0.080(6) 0.209(10) 0.037(6) -0.022(10) 0.002(7)

loop_
_atom_type_symbol
_atom_type_description
_atom_type_scat_dispersion_real
_atom_type_scat_dispersion_imag
_atom_type_scat_source
C C 0.0033 0.0016 'International Tables Vol C Tables 4.2.6.8 and 6.1.1.4'
H H 0.0000 0.0000 'International Tables Vol C Tables 4.2.6.8 and 6.1.1.4'
N N 0.0061 0.0033 'International Tables Vol C Tables 4.2.6.8 and 6.1.1.4'
O O 0.0106 0.0060 'International Tables Vol C Tables 4.2.6.8 and 6.1.1.4'
Cl Cl 0.1484 0.1585 'International Tables Vol C Tables 4.2.6.8 and 6.1.1.4'
Ru Ru -1.2594 0.8363 'International Tables Vol C Tables 4.2.6.8 and 6.1.1.4'

loop_
_geom_angle_atom_site_label_1
_geom_angle_atom_site_label_2
_geom_angle_atom_site_label_3
_geom_angle
N2 Ru1 C3 91.8(2)
N2 Ru1 C4 119.3(2)
C3 Ru1 C4 37.9(2)
N2 Ru1 C7 116.18(19)
C3 Ru1 C7 67.2(2)
C4 Ru1 C7 79.8(2)
N2 Ru1 N1 74.07(15)
C3 Ru1 N1 149.9(2)
C4 Ru1 N1 166.7(2)
C7 Ru1 N1 94.92(17)
N2 Ru1 C2 89.58(19)
C3 Ru1 C2 37.7(2)
C4 Ru1 C2 68.7(2)
C7 Ru1 C2 37.72(18)
N1 Ru1 C2 114.2(2)
N2 Ru1 C6 153.42(18)
C3 Ru1 C6 78.9(2)
C4 Ru1 C6 66.6(2)
C7 Ru1 C6 37.29(18)
N1 Ru1 C6 101.85(16)
C2 Ru1 C6 67.8(2)
N2 Ru1 C5 156.91(19)
C3 Ru1 C5 68.1(2)
C4 Ru1 C5 37.6(2)
C7 Ru1 C5 67.6(2)
N1 Ru1 C5 129.01(18)
C2 Ru1 C5 81.4(2)
C6 Ru1 C5 36.80(18)
N2 Ru1 Cl1 89.12(12)
C3 Ru1 Cl1 122.2(2)
C4 Ru1 Cl1 94.59(18)
C7 Ru1 Cl1 153.66(15)
N1 Ru1 Cl1 84.71(11)
C2 Ru1 Cl1 159.82(18)
C6 Ru1 Cl1 116.97(14)
C5 Ru1 Cl1 92.17(15)
C15 N1 C20 113.4(4)
C15 N1 Ru1 108.4(3)
C20 N1 Ru1 116.5(3)
C8 C10 H10A 109.5
C8 C10 H10B 109.5
H10A C10 H10B 109.5
C8 C10 H10C 109.5
H10A C10 H10C 109.5
H10B C10 H10C 109.5
C14 N2 C11 107.8(5)
C14 N2 Ru1 116.3(3)
C11 N2 Ru1 133.1(4)
C3 C2 C7 116.7(6)
C3 C2 C1 120.3(6)
C7 C2 C1 122.9(6)
C3 C2 Ru1 69.9(3)
C7 C2 Ru1 70.6(3)
C1 C2 Ru1 127.5(4)
C2 C1 H1A 109.5
C2 C1 H1B 109.5
H1A C1 H1B 109.5
C2 C1 H1C 109.5
H1A C1 H1C 109.5
H1B C1 H1C 109.5
C2 C3 C4 122.1(5)
C2 C3 Ru1 72.4(3)
C4 C3 Ru1 71.5(3)
C2 C3 H3 118.3
C4 C3 H3 118.3
Ru1 C3 H3 118.3
C3 C4 C5 121.0(5)
C3 C4 Ru1 70.6(3)
C5 C4 Ru1 73.7(3)
C3 C4 H4 119.0
C5 C4 H4 119.0
Ru1 C4 H4 119.0
C6 C5 C4 117.0(5)
C6 C5 C8 122.3(5)
C4 C5 C8 120.6(5)
C6 C5 Ru1 71.4(3)
C4 C5 Ru1 68.6(3)
C8 C5 Ru1 133.6(4)
C5 C6 C7 121.2(5)
C5 C6 Ru1 71.8(3)
C7 C6 Ru1 69.2(3)
C5 C6 H6 118.4
C7 C6 H6 118.4
Ru1 C6 H6 118.4
C6 C7 C2 121.9(5)
C6 C7 Ru1 73.5(3)
C2 C7 Ru1 71.7(3)
C6 C7 H7 118.6
C2 C7 H7 118.6
Ru1 C7 H7 118.6
C9 C8 C5 117.4(6)
C9 C8 C10 108.6(6)
C5 C8 C10 108.0(6)
C9 C8 H8 107.5
C5 C8 H8 107.5
C10 C8 H8 107.5
C8 C9 H9A 109.5
C8 C9 H9B 109.5
H9A C9 H9B 109.5
C8 C9 H9C 109.5
H9A C9 H9C 109.5
H9B C9 H9C 109.5
N2 C11 C12 108.1(5)
N2 C11 H11 125.9
C12 C11 H11 125.9
C11 C12 C13 108.6(5)
C11 C12 H12 125.7
C13 C12 H12 125.7
C14 C13 C12 105.6(6)
C14 C13 H13 127.2
C12 C13 H13 127.2
N2 C14 C13 109.8(5)
N2 C14 C15 116.8(5)
C13 C14 C15 133.2(6)
C14 C15 N1 104.7(4)
C14 C15 C16 112.9(5)
N1 C15 C16 115.1(4)
C14 C15 H15 107.9
N1 C15 H15 107.9
C16 C15 H15 107.9
C21 C20 N1 112.3(4)
C21 C20 H20A 109.1
N1 C20 H20A 109.1
C21 C20 H20B 109.1
N1 C20 H20B 109.1
H20A C20 H20B 107.9
O1 C21 C20 110.5(5)
O1 C21 C22 105.8(5)
C20 C21 C22 112.7(6)
O1 C21 H21 109.2
C20 C21 H21 109.2
C22 C21 H21 109.2
C24 O1 C21 108.8(6)
O1 C24 C23 108.5(7)
O1 C24 H24A 110.0
C23 C24 H24A 110.0
O1 C24 H24B 110.0
C23 C24 H24B 110.0
H24A C24 H24B 108.4
C22 C23 C24 105.7(8)
C22 C23 H23A 110.6
C24 C23 H23A 110.6
C22 C23 H23B 110.6
C24 C23 H23B 110.6
H23A C23 H23B 108.7
C23 C22 C21 103.3(7)
C23 C22 H22A 111.1
C21 C22 H22A 111.1
C23 C22 H22B 111.1
C21 C22 H22B 111.1
H22A C22 H22B 109.1
C17 C16 C15 115.9(5)
C17 C16 H16A 108.3
C15 C16 H16A 108.3
C17 C16 H16B 108.3
C15 C16 H16B 108.3
H16A C16 H16B 107.4
C16 C17 C18 113.5(6)
C16 C17 H17A 108.9
C18 C17 H17A 108.9
C16 C17 H17B 108.9
C18 C17 H17B 108.9
H17A C17 H17B 107.7
C19 C18 C17 114.7(7)
C19 C18 H18A 108.6
C17 C18 H18A 108.6
C19 C18 H18B 108.6
C17 C18 H18B 108.6
H18A C18 H18B 107.6
C18 C19 H19A 109.5
C18 C19 H19B 109.5
H19A C19 H19B 109.5
C18 C19 H19C 109.5
H19A C19 H19C 109.5
H19B C19 H19C 109.5

loop_
_geom_bond_atom_site_label_1
_geom_bond_atom_site_label_2
_geom_bond_distance
Ru1 N2 2.065(4)
Ru1 C3 2.158(5)
Ru1 C4 2.170(6)
Ru1 C7 2.175(5)
Ru1 N1 2.177(4)
Ru1 C2 2.190(5)
Ru1 C6 2.231(5)
Ru1 C5 2.236(6)
Ru1 Cl1 2.4123(16)
N1 C15 1.503(6)
N1 C20 1.504(5)
C10 C8 1.543(9)
C10 H10A 0.9600
C10 H10B 0.9600
C10 H10C 0.9600
N2 C14 1.362(7)
N2 C11 1.369(6)
C2 C3 1.406(8)
C2 C7 1.411(7)
C2 C1 1.506(8)
C1 H1A 0.9600
C1 H1B 0.9600
C1 H1C 0.9600
C3 C4 1.405(9)
C3 H3 0.9800
C4 C5 1.423(8)
C4 H4 0.9800
C5 C6 1.410(7)
C5 C8 1.500(8)
C6 C7 1.410(7)
C6 H6 0.9800
C7 H7 0.9800
C8 C9 1.492(9)
C8 H8 0.9800
C9 H9A 0.9600
C9 H9B 0.9600
C9 H9C 0.9600
C11 C12 1.372(8)
C11 H11 0.9300
C12 C13 1.398(8)
C12 H12 0.9300
C13 C14 1.380(7)
C13 H13 0.9300
C14 C15 1.495(7)
C15 C16 1.534(8)
C15 H15 0.9800
C20 C21 1.458(7)
C20 H20A 0.9700
C20 H20B 0.9700
C21 O1 1.440(7)
C21 C22 1.534(8)
C21 H21 0.9800
O1 C24 1.360(8)
C24 C23 1.455(10)
C24 H24A 0.9700
C24 H24B 0.9700
C23 C22 1.434(10)
C23 H23A 0.9700
C23 H23B 0.9700
C22 H22A 0.9700
C22 H22B 0.9700
C16 C17 1.508(8)
C16 H16A 0.9700
C16 H16B 0.9700
C17 C18 1.521(9)
C17 H17A 0.9700
C17 H17B 0.9700
C18 C19 1.495(11)
C18 H18A 0.9700
C18 H18B 0.9700
C19 H19A 0.9600
C19 H19B 0.9600
C19 H19C 0.9600
